data_2010916
loop_
_publ_author_name
'Bu\~nuel, Elena'
'Cativiela, Carlos'
'D\'iaz-de-Villegas, Mar\'ia D.'
'G\'alvez, Jos\'e A.'

_publ_section_title
;
 Two new conformationally restricted 4,5-dihydroxynorvaline analogues
 with a norbornane skeleton
;
_journal_issue 5
_journal_name_full 'Acta Crystallographica Section C'
_journal_page_first 587
_journal_page_last 591
_journal_paper_doi 10.1107/S0108270100001645
_journal_volume 56
_journal_year 2000
_chemical_formula_sum 'C18 H23 N O5'
_chemical_formula_weight 333.37
_chemical_name_systematic
;
methyl (1S,2S,3R,4R)-2-benzamido-3-(1,2-dihydroxyethyl)bicyclo
[2.2.1]heptane-2-carboxylate
;
_space_group_IT_number 4
_symmetry_cell_setting monoclinic
_symmetry_space_group_name_Hall 'P 2yb'
_symmetry_space_group_name_H-M 'P 1 21 1'
_cell_angle_alpha 90
_cell_angle_beta 106.570(5)
_cell_angle_gamma 90
_cell_formula_units_Z 4
_cell_length_a 9.323(5)
_cell_length_b 18.038(5)
_cell_length_c 10.968(5)
_cell_measurement_reflns_used 38
_cell_measurement_temperature 293(2)
_cell_measurement_theta_max 12.47
_cell_measurement_theta_min 7.19
_cell_volume 1767.9(13)
_computing_cell_refinement XSCANS
_computing_data_collection 'XSCANS (Siemens, 1993)'
_computing_data_reduction XSCANS
_computing_molecular_graphics 'SHELXTL-Plus (Sheldrick, 1989)'
_computing_publication_material SHELXL97
_computing_structure_refinement 'SHELXL97 (Sheldrick, 1997)'
_computing_structure_solution 'SIR92 (Altomare et al., 1993)'
_diffrn_measured_fraction_theta_full .999
_diffrn_measured_fraction_theta_max .999
_diffrn_measurement_device_type 'Siemens P4'
_diffrn_measurement_method \w/2\q
_diffrn_radiation_type MoK\a
_diffrn_radiation_wavelength .71073
_diffrn_reflns_av_R_equivalents .047
_diffrn_reflns_limit_h_max 11
_diffrn_reflns_limit_h_min -1
_diffrn_reflns_limit_k_max 21
_diffrn_reflns_limit_k_min -21
_diffrn_reflns_limit_l_max 12
_diffrn_reflns_limit_l_min -13
_diffrn_reflns_number 7359
_diffrn_reflns_theta_full 25.00
_diffrn_reflns_theta_max 25.00
_diffrn_reflns_theta_min 2.24
_diffrn_standards_decay_% 0
_diffrn_standards_interval_count 97
_diffrn_standards_number 3
_exptl_absorpt_coefficient_mu .091
_exptl_absorpt_correction_type none
_exptl_crystal_colour colourless
_exptl_crystal_density_diffrn 1.253
_exptl_crystal_density_method 'not measured'
_exptl_crystal_description prism
_exptl_crystal_F_000 712
_exptl_crystal_size_max .64
_exptl_crystal_size_mid .32
_exptl_crystal_size_min .10
_refine_diff_density_max .129
_refine_diff_density_min -.157
_refine_ls_extinction_method none
_refine_ls_goodness_of_fit_ref 1.053
_refine_ls_hydrogen_treatment mixed
_refine_ls_matrix_type full
_refine_ls_number_parameters 459
_refine_ls_number_reflns 3213
_refine_ls_R_factor_gt .040
_refine_ls_shift/su_max <0.001
_refine_ls_structure_factor_coef Fsqd
_refine_ls_weighting_details 'w = 1/[\s^2^(Fo^2^)+(0.0422P)^2^+0.0448P] where P=(Fo^2^+2Fc^2^)/3'
_refine_ls_weighting_scheme calc
_refine_ls_wR_factor_ref .093
_reflns_number_gt 2274
_reflns_number_total 3213
_reflns_threshold_expression I>2\s(I)
_cod_data_source_file jz1375.cif
_cod_data_source_block exoI
_cod_original_sg_symbol_H-M 'P 21'
_cod_database_code 2010916
_cod_database_fobs_code 2010916

loop_
_symmetry_equiv_pos_as_xyz
'x, y, z'
'-x, y+1/2, -z'

loop_
_atom_site_label
_atom_site_fract_x
_atom_site_fract_y
_atom_site_fract_z
_atom_site_U_iso_or_equiv
_atom_site_adp_type
_atom_site_calc_flag
_atom_site_refinement_flags
_atom_site_occupancy
_atom_site_disorder_assembly
_atom_site_disorder_group
_atom_site_type_symbol
O1 .7287(4) -.1145(3) -.1892(3) .1053(12) Uani d . 1 . . O
O2 .7676(3) -.05323(16) -.0069(3) .0662(7) Uani d . 1 . . O
O3 .6899(3) -.21963(14) .0485(3) .0632(7) Uani d . 1 . . O
O4 .3258(3) -.02027(15) .0424(2) .0522(6) Uani d . 1 . . O
H4O .317(4) .007(2) .098(4) .058(13) Uiso d . 1 . . H
O5 .3518(4) .13752(18) .0391(3) .0742(9) Uani d . 1 . . O
H5O .325(6) .180(3) .022(5) .11(2) Uiso d . 1 . . H
N1 .5299(4) -.12577(17) .0338(3) .0488(8) Uani d . 1 . . N
H1A .465(4) -.104(2) .061(3) .041(10) Uiso d . 1 . . H
C1 .4350(5) -.1557(3) -.2016(3) .0664(11) Uani d . 1 . . C
H1 .4895 -.1993 -.2179 .080 Uiso calc R 1 . . H
C2 .5259(4) -.1035(2) -.0953(3) .0499(9) Uani d . 1 . . C
C3 .4405(4) -.0275(2) -.1304(3) .0491(8) Uani d . 1 . . C
H3 .5052 .0030 -.1667 .059 Uiso calc R 1 . . H
C4 .3063(5) -.0484(3) -.2442(3) .0677(12) Uani d . 1 . . C
H4 .2577 -.0059 -.2950 .081 Uiso calc R 1 . . H
C5 .1996(5) -.0998(3) -.2059(4) .0869(15) Uani d . 1 . . C
H5A .1077 -.1057 -.2742 .104 Uiso calc R 1 . . H
H5B .1756 -.0816 -.1308 .104 Uiso calc R 1 . . H
C6 .2856(6) -.1720(3) -.1786(4) .0837(15) Uani d . 1 . . C
H6B .2990 -.1874 -.0913 .100 Uiso calc R 1 . . H
H6A .2332 -.2109 -.2350 .100 Uiso calc R 1 . . H
C7 .3821(5) -.1012(3) -.3151(3) .0745(13) Uani d . 1 . . C
H7A .4646 -.0784 -.3387 .089 Uiso calc R 1 . . H
H7B .3125 -.1237 -.3889 .089 Uiso calc R 1 . . H
C8 .6848(5) -.0932(2) -.1033(4) .0621(10) Uani d . 1 . . C
C9 .9158(5) -.0336(3) -.0135(5) .0899(15) Uani d . 1 . . C
H9A .9656 -.0772 -.0312 .135 Uiso calc R 1 . . H
H9B .9723 -.0127 .0662 .135 Uiso calc R 1 . . H
H9C .9078 .0021 -.0801 .135 Uiso calc R 1 . . H
C10 .6090(4) -.18197(19) .0963(3) .0473(9) Uani d . 1 . . C
C11 .6057(4) -.19496(19) .2299(3) .0478(9) Uani d . 1 . . C
C12 .5133(5) -.1578(3) .2862(4) .0718(12) Uani d . 1 . . C
H12 .4445 -.1240 .2385 .086 Uiso calc R 1 . . H
C13 .5199(7) -.1692(3) .4116(5) .0909(16) Uani d . 1 . . C
H13 .4560 -.1434 .4479 .109 Uiso calc R 1 . . H
C14 .6218(7) -.2191(3) .4832(4) .0931(16) Uani d . 1 . . C
H14 .6301 -.2253 .5691 .112 Uiso calc R 1 . . H
C15 .7093(6) -.2587(3) .4285(5) .0900(15) Uani d . 1 . . C
H15 .7750 -.2938 .4759 .108 Uiso calc R 1 . . H
C16 .7017(5) -.2474(3) .3025(4) .0730(12) Uani d . 1 . . C
H16 .7619 -.2754 .2656 .088 Uiso calc R 1 . . H
C17 .4155(4) .01862(19) -.0218(3) .0481(9) Uani d . 1 . . C
H17 .5134 .0274 .0395 .058 Uiso calc R 1 . . H
C18 .3478(5) .0933(2) -.0680(4) .0618(10) Uani d . 1 . . C
H18A .4042 .1170 -.1192 .074 Uiso calc R 1 . . H
H18B .2452 .0871 -.1201 .074 Uiso calc R 1 . . H
O6 .8972(3) -.03543(15) .3137(2) .0661(7) Uani d . 1 . . O
O7 1.0372(4) -.0274(2) .5124(3) .1154(14) Uani d . 1 . . O
O8 1.0850(3) .10855(18) .3249(3) .0734(8) Uani d . 1 . . O
O9 .5477(3) .13015(15) .2834(2) .0584(7) Uani d . 1 . . O
H9O .461(6) .130(4) .218(5) .14(2) Uiso d . 1 . . H
O10 .3020(3) .03100(19) .2684(3) .0665(8) Uani d . 1 . . O
H10O .235(5) .063(2) .271(4) .064(13) Uiso d . 1 . . H
N2 .8424(4) .11040(19) .3119(3) .0547(8) Uani d . 1 . . N
H2A .760(4) .1286(19) .281(3) .031(9) Uiso d . 1 . . H
C19 .9400(5) .1147(3) .5519(4) .0766(13) Uani d . 1 . . C
H19 1.0494 .1129 .5732 .092 Uiso calc R 1 . . H
C20 .8598(4) .0702(2) .4305(3) .0563(10) Uani d . 1 . . C
C21 .7045(4) .0523(2) .4536(3) .0585(10) Uani d . 1 . . C
H21 .7109 .0002 .4797 .070 Uiso calc R 1 . . H
C22 .7109(5) .0969(3) .5760(4) .0847(15) Uani d . 1 . . C
H22 .6362 .0826 .6189 .102 Uiso calc R 1 . . H
C23 .7207(7) .1790(4) .5531(5) .106(2) Uani d . 1 . . C
H23A .7054 .2072 .6236 .128 Uiso calc R 1 . . H
H23B .6456 .1937 .4757 .128 Uiso calc R 1 . . H
C24 .8779(7) .1920(3) .5408(5) .1005(17) Uani d . 1 . . C
H24A .8746 .2140 .4594 .121 Uiso calc R 1 . . H
H24B .9361 .2236 .6086 .121 Uiso calc R 1 . . H
C25 .8777(5) .0802(3) .6526(4) .0878(16) Uani d . 1 . . C
H25A .9091 .1060 .7335 .105 Uiso calc R 1 . . H
H25B .8990 .0277 .6645 .105 Uiso calc R 1 . . H
C26 .9437(5) -.0016(2) .4249(4) .0641(11) Uani d . 1 . . C
C27 .9732(6) -.1038(3) .3028(5) .0909(15) Uani d . 1 . . C
H27A 1.0759 -.0934 .3083 .136 Uiso calc R 1 . . H
H27B .9255 -.1266 .2224 .136 Uiso calc R 1 . . H
H27C .9688 -.1367 .3705 .136 Uiso calc R 1 . . H
C28 .9550(4) .1257(2) .2659(4) .0559(10) Uani d . 1 . . C
C29 .9175(4) .1628(2) .1393(3) .0536(9) Uani d . 1 . . C
C30 .7819(5) .1536(2) .0480(4) .0650(11) Uani d . 1 . . C
H30 .7104 .1220 .0640 .078 Uiso calc R 1 . . H
C31 .7509(5) .1908(3) -.0671(4) .0749(12) Uani d . 1 . . C
H31 .6590 .1839 -.1275 .090 Uiso calc R 1 . . H
C32 .8538(5) .2372(3) -.0927(4) .0773(13) Uani d . 1 . . C
H32 .8325 .2625 -.1697 .093 Uiso calc R 1 . . H
C33 .9890(6) .2461(3) -.0034(5) .0866(14) Uani d . 1 . . C
H33 1.0600 .2776 -.0203 .104 Uiso calc R 1 . . H
C34 1.0218(5) .2093(3) .1112(4) .0750(13) Uani d . 1 . . C
H34 1.1148 .2157 .1703 .090 Uiso calc R 1 . . H
C35 .5630(4) .0576(2) .3413(3) .0500(9) Uani d . 1 . . C
H35 .5716 .0213 .2773 .060 Uiso calc R 1 . . H
C36 .4254(4) .0393(2) .3801(3) .0600(10) Uani d . 1 . . C
H36A .4407 -.0063 .4290 .072 Uiso calc R 1 . . H
H36B .4047 .0787 .4330 .072 Uiso calc R 1 . . H

loop_
_atom_site_aniso_label
_atom_site_aniso_U_11
_atom_site_aniso_U_22
_atom_site_aniso_U_33
_atom_site_aniso_U_12
_atom_site_aniso_U_13
_atom_site_aniso_U_23
O1 .087(2) .165(4) .076(2) .001(3) .0422(18) -.029(2)
O2 .0511(15) .0775(19) .0725(17) .0027(15) .0215(13) -.0032(15)
O3 .0692(18) .0518(15) .0747(17) .0117(14) .0303(15) -.0032(13)
O4 .0542(15) .0553(16) .0504(15) .0044(13) .0203(12) -.0010(13)
O5 .097(2) .0529(17) .0636(18) .0233(18) .0075(16) .0024(14)
N1 .0518(19) .0522(19) .0437(17) .0105(17) .0156(15) -.0010(14)
C1 .083(3) .065(2) .051(2) -.002(2) .018(2) -.0139(19)
C2 .055(2) .055(2) .0403(18) .0048(19) .0153(16) -.0014(17)
C3 .049(2) .056(2) .0428(17) .0011(19) .0141(15) .0078(16)
C4 .069(3) .084(3) .0403(19) .003(3) -.0007(19) .000(2)
C5 .068(3) .121(4) .064(3) -.022(3) .006(2) -.014(3)
C6 .092(4) .095(4) .056(3) -.040(3) .008(2) -.004(2)
C7 .090(3) .095(3) .038(2) -.014(3) .018(2) -.009(2)
C8 .063(3) .074(3) .053(2) .011(2) .023(2) .000(2)
C9 .056(3) .104(4) .116(4) -.002(3) .035(3) .002(3)
C10 .044(2) .042(2) .054(2) -.0003(18) .0102(17) -.0059(17)
C11 .049(2) .0401(19) .051(2) -.0025(18) .0094(17) .0015(16)
C12 .093(3) .063(2) .065(3) .015(3) .031(2) .016(2)
C13 .138(5) .080(3) .074(3) .008(3) .060(3) .009(3)
C14 .116(4) .106(4) .054(3) -.011(4) .020(3) .020(3)
C15 .085(3) .101(4) .075(3) .015(3) .008(3) .030(3)
C16 .064(3) .081(3) .068(3) .010(3) .009(2) .011(2)
C17 .045(2) .048(2) .0466(18) .0064(18) .0054(16) .0052(16)
C18 .064(3) .057(2) .055(2) .009(2) .0023(19) .0078(19)
O6 .0616(16) .0592(17) .0652(16) .0082(15) -.0017(13) -.0054(14)
O7 .118(3) .122(3) .0713(19) .062(3) -.0285(19) -.004(2)
O8 .0373(15) .102(2) .0743(17) .0130(16) .0048(13) -.0099(16)
O9 .0462(15) .0624(16) .0583(15) .0068(14) .0014(13) .0070(13)
O10 .0434(15) .093(2) .0628(16) .0065(16) .0150(13) -.0142(15)
N2 .0351(17) .066(2) .0563(19) .0074(17) .0019(15) .0045(16)
C19 .063(3) .090(4) .060(3) .005(3) -.009(2) -.014(2)
C20 .056(2) .059(2) .0439(19) .007(2) -.0019(17) -.0005(18)
C21 .058(2) .069(2) .0433(19) .005(2) .0057(17) .0074(18)
C22 .076(3) .130(5) .046(2) .012(3) .014(2) -.010(2)
C23 .101(4) .122(5) .078(3) .042(4) -.004(3) -.041(3)
C24 .111(5) .092(4) .079(3) .012(4) -.003(3) -.030(3)
C25 .084(3) .121(4) .046(2) .019(3) -.001(2) -.004(2)
C26 .057(2) .074(3) .051(2) .015(2) -.0027(19) .003(2)
C27 .094(4) .060(3) .104(4) .012(3) .005(3) -.015(3)
C28 .039(2) .060(2) .064(2) .0054(19) .0092(18) -.0134(19)
C29 .043(2) .060(2) .060(2) -.001(2) .0177(18) -.0108(18)
C30 .058(3) .077(3) .059(2) -.016(2) .014(2) -.004(2)
C31 .071(3) .094(3) .057(3) -.015(3) .014(2) -.007(2)
C32 .081(3) .090(3) .067(3) -.006(3) .032(3) .005(2)
C33 .075(3) .095(4) .100(4) -.012(3) .041(3) .011(3)
C34 .052(2) .088(3) .084(3) -.005(2) .018(2) .000(3)
C35 .046(2) .055(2) .0452(18) .0077(19) .0071(15) .0025(17)
C36 .049(2) .079(3) .052(2) .009(2) .0148(18) -.001(2)

loop_
_atom_type_symbol
_atom_type_description
_atom_type_scat_dispersion_real
_atom_type_scat_dispersion_imag
_atom_type_scat_source
C C .0033 .0016 'International Tables Vol C Tables 4.2.6.8 and 6.1.1.4'
H H .0000 .0000 'International Tables Vol C Tables 4.2.6.8 and 6.1.1.4'
N N .0061 .0033 'International Tables Vol C Tables 4.2.6.8 and 6.1.1.4'
O O .0106 .0060 'International Tables Vol C Tables 4.2.6.8 and 6.1.1.4'

loop_
_geom_angle_atom_site_label_1
_geom_angle_atom_site_label_2
_geom_angle_atom_site_label_3
_geom_angle
_geom_angle_publ_flag
C8 O2 C9 115.9(3) ?
C17 O4 H4O 106(3) ?
C18 O5 H5O 114(4) ?
C10 N1 C2 124.6(3) ?
C10 N1 H1A 121(2) ?
C2 N1 H1A 113(2) ?
C6 C1 C2 109.0(3) yes
C6 C1 C7 99.2(4) yes
C2 C1 C7 101.5(3) yes
C6 C1 H1 115.1 ?
C2 C1 H1 115.1 ?
C7 C1 H1 115.1 ?
N1 C2 C8 109.5(3) ?
N1 C2 C1 114.8(3) yes
C8 C2 C1 111.4(3) yes
N1 C2 C3 110.3(3) yes
C8 C2 C3 108.2(3) yes
C1 C2 C3 102.4(3) yes
C17 C3 C4 119.8(3) yes
C17 C3 C2 117.6(3) yes
C4 C3 C2 102.8(3) yes
C17 C3 H3 105.1 ?
C4 C3 H3 105.1 ?
C2 C3 H3 105.1 ?
C5 C4 C7 101.4(4) yes
C5 C4 C3 111.9(3) yes
C7 C4 C3 100.3(3) yes
C5 C4 H4 113.9 ?
C7 C4 H4 113.9 ?
C3 C4 H4 113.9 ?
C4 C5 C6 103.3(4) yes
C4 C5 H5A 111.1 ?
C6 C5 H5A 111.1 ?
C4 C5 H5B 111.1 ?
C6 C5 H5B 111.1 ?
H5A C5 H5B 109.1 ?
C1 C6 C5 105.1(4) yes
C1 C6 H6B 110.7 ?
C5 C6 H6B 110.7 ?
C1 C6 H6A 110.7 ?
C5 C6 H6A 110.7 ?
H6B C6 H6A 108.8 ?
C4 C7 C1 94.2(3) ?
C4 C7 H7A 112.9 ?
C1 C7 H7A 112.9 ?
C4 C7 H7B 112.9 ?
C1 C7 H7B 112.9 ?
H7A C7 H7B 110.3 ?
O1 C8 O2 123.5(4) ?
O1 C8 C2 124.4(4) yes
O2 C8 C2 112.0(3) yes
O2 C9 H9A 109.5 ?
O2 C9 H9B 109.5 ?
H9A C9 H9B 109.5 ?
O2 C9 H9C 109.5 ?
H9A C9 H9C 109.5 ?
H9B C9 H9C 109.5 ?
O3 C10 N1 121.2(3) ?
O3 C10 C11 121.0(3) ?
N1 C10 C11 117.6(3) yes
C12 C11 C16 117.4(4) ?
C12 C11 C10 123.9(3) ?
C16 C11 C10 118.7(4) ?
C11 C12 C13 121.6(4) ?
C11 C12 H12 119.2 ?
C13 C12 H12 119.2 ?
C12 C13 C14 119.6(5) ?
C12 C13 H13 120.2 ?
C14 C13 H13 120.2 ?
C15 C14 C13 119.9(4) ?
C15 C14 H14 120.0 ?
C13 C14 H14 120.0 ?
C14 C15 C16 120.2(5) ?
C14 C15 H15 119.9 ?
C16 C15 H15 119.9 ?
C15 C16 C11 121.1(5) ?
C15 C16 H16 119.4 ?
C11 C16 H16 119.4 ?
O4 C17 C18 110.9(3) yes
O4 C17 C3 111.1(3) yes
C18 C17 C3 111.5(3) yes
O4 C17 H17 107.7 ?
C18 C17 H17 107.7 ?
C3 C17 H17 107.7 ?
O5 C18 C17 108.3(3) yes
O5 C18 H18A 110.0 ?
C17 C18 H18A 110.0 ?
O5 C18 H18B 110.0 ?
C17 C18 H18B 110.0 ?
H18A C18 H18B 108.4 ?
C26 O6 C27 115.5(3) ?
C35 O9 H9O 107(5) ?
C36 O10 H10O 109(3) ?
C28 N2 C20 123.2(3) ?
C28 N2 H2A 121(2) ?
C20 N2 H2A 115(2) ?
C24 C19 C25 102.7(4) ?
C24 C19 C20 109.3(3) ?
C25 C19 C20 102.8(4) ?
C24 C19 H19 113.6 ?
C25 C19 H19 113.6 ?
C20 C19 H19 113.6 ?
N2 C20 C26 108.3(3) ?
N2 C20 C19 114.4(3) ?
C26 C20 C19 110.3(3) ?
N2 C20 C21 111.9(3) ?
C26 C20 C21 109.8(3) ?
C19 C20 C21 102.0(3) ?
C35 C21 C22 118.4(4) ?
C35 C21 C20 118.7(3) ?
C22 C21 C20 102.9(3) ?
C35 C21 H21 105.1 ?
C22 C21 H21 105.1 ?
C20 C21 H21 105.1 ?
C23 C22 C21 110.7(4) ?
C23 C22 C25 100.3(5) ?
C21 C22 C25 98.7(4) ?
C23 C22 H22 115.0 ?
C21 C22 H22 115.0 ?
C25 C22 H22 115.0 ?
C22 C23 C24 105.7(5) ?
C22 C23 H23A 110.6 ?
C24 C23 H23A 110.6 ?
C22 C23 H23B 110.6 ?
C24 C23 H23B 110.6 ?
H23A C23 H23B 108.7 ?
C19 C24 C23 101.9(5) ?
C19 C24 H24A 111.4 ?
C23 C24 H24A 111.4 ?
C19 C24 H24B 111.4 ?
C23 C24 H24B 111.4 ?
H24A C24 H24B 109.2 ?
C19 C25 C22 93.3(3) ?
C19 C25 H25A 113.0 ?
C22 C25 H25A 113.0 ?
C19 C25 H25B 113.0 ?
C22 C25 H25B 113.0 ?
H25A C25 H25B 110.4 ?
O7 C26 O6 122.3(4) ?
O7 C26 C20 124.5(4) ?
O6 C26 C20 113.1(3) ?
O6 C27 H27A 109.5 ?
O6 C27 H27B 109.5 ?
H27A C27 H27B 109.5 ?
O6 C27 H27C 109.5 ?
H27A C27 H27C 109.5 ?
H27B C27 H27C 109.5 ?
O8 C28 N2 121.1(4) ?
O8 C28 C29 122.2(4) ?
N2 C28 C29 116.7(3) ?
C30 C29 C34 117.9(4) ?
C30 C29 C28 123.0(4) ?
C34 C29 C28 119.1(4) ?
C29 C30 C31 120.8(4) ?
C29 C30 H30 119.6 ?
C31 C30 H30 119.6 ?
C32 C31 C30 120.6(4) ?
C32 C31 H31 119.7 ?
C30 C31 H31 119.7 ?
C31 C32 C33 119.0(4) ?
C31 C32 H32 120.5 ?
C33 C32 H32 120.5 ?
C32 C33 C34 121.1(5) ?
C32 C33 H33 119.5 ?
C34 C33 H33 119.5 ?
C33 C34 C29 120.6(4) ?
C33 C34 H34 119.7 ?
C29 C34 H34 119.7 ?
O9 C35 C36 109.8(3) ?
O9 C35 C21 111.4(3) ?
C36 C35 C21 111.6(3) ?
O9 C35 H35 107.9 ?
C36 C35 H35 107.9 ?
C21 C35 H35 107.9 ?
O10 C36 C35 108.9(3) ?
O10 C36 H36A 109.9 ?
C35 C36 H36A 109.9 ?
O10 C36 H36B 109.9 ?
C35 C36 H36B 109.9 ?
H36A C36 H36B 108.3 ?

loop_
_geom_bond_atom_site_label_1
_geom_bond_atom_site_label_2
_geom_bond_site_symmetry_2
_geom_bond_distance
_geom_bond_publ_flag
O1 C8 . 1.192(5) yes
O2 C8 . 1.330(5) ?
O2 C9 . 1.449(5) ?
O3 C10 . 1.237(4) ?
O4 C17 . 1.422(4) yes
O4 H4O . .81(4) ?
O5 C18 . 1.412(5) yes
O5 H5O . .81(6) ?
N1 C10 . 1.324(4) ?
N1 C2 . 1.463(4) yes
N1 H1A . .85(3) ?
C1 C6 . 1.514(6) yes
C1 C2 . 1.549(5) yes
C1 C7 . 1.552(6) yes
C1 H1 . .9800 ?
C2 C8 . 1.520(5) yes
C2 C3 . 1.577(5) yes
C3 C17 . 1.524(5) yes
C3 C4 . 1.541(5) yes
C3 H3 . .9800 ?
C4 C5 . 1.504(6) yes
C4 C7 . 1.524(6) yes
C4 H4 . .9800 ?
C5 C6 . 1.514(7) yes
C5 H5A . .9700 ?
C5 H5B . .9700 ?
C6 H6B . .9700 ?
C6 H6A . .9700 ?
C7 H7A . .9700 ?
C7 H7B . .9700 ?
C9 H9A . .9600 ?
C9 H9B . .9600 ?
C9 H9C . .9600 ?
C10 C11 . 1.492(5) ?
C11 C12 . 1.371(6) ?
C11 C16 . 1.386(5) ?
C12 C13 . 1.374(6) ?
C12 H12 . .9300 ?
C13 C14 . 1.380(7) ?
C13 H13 . .9300 ?
C14 C15 . 1.347(7) ?
C14 H14 . .9300 ?
C15 C16 . 1.379(6) ?
C15 H15 . .9300 ?
C16 H16 . .9300 ?
C17 C18 . 1.513(5) yes
C17 H17 . .9800 ?
C18 H18A . .9700 ?
C18 H18B . .9700 ?
O6 C26 . 1.322(4) ?
O6 C27 . 1.444(5) ?
O7 C26 . 1.192(4) ?
O8 C28 . 1.239(4) ?
O9 C35 . 1.444(5) ?
O9 H9O . .92(6) ?
O10 C36 . 1.430(4) ?
O10 H10O . .86(4) ?
N2 C28 . 1.317(5) ?
N2 C20 . 1.458(5) ?
N2 H2A . .82(3) ?
C19 C24 . 1.502(8) ?
C19 C25 . 1.519(6) ?
C19 C20 . 1.552(5) ?
C19 H19 . .9800 ?
C20 C26 . 1.524(6) ?
C20 C21 . 1.573(5) ?
C21 C35 . 1.530(5) ?
C21 C22 . 1.551(6) ?
C21 H21 . .9800 ?
C22 C23 . 1.509(8) ?
C22 C25 . 1.572(6) ?
C22 H22 . .9800 ?
C23 C24 . 1.528(8) ?
C23 H23A . .9700 ?
C23 H23B . .9700 ?
C24 H24A . .9700 ?
C24 H24B . .9700 ?
C25 H25A . .9700 ?
C25 H25B . .9700 ?
C27 H27A . .9600 ?
C27 H27B . .9600 ?
C27 H27C . .9600 ?
C28 C29 . 1.490(5) ?
C29 C30 . 1.381(5) ?
C29 C34 . 1.383(5) ?
C30 C31 . 1.386(6) ?
C30 H30 . .9300 ?
C31 C32 . 1.361(6) ?
C31 H31 . .9300 ?
C32 C33 . 1.367(7) ?
C32 H32 . .9300 ?
C33 C34 . 1.377(7) ?
C33 H33 . .9300 ?
C34 H34 . .9300 ?
C35 C36 . 1.499(5) ?
C35 H35 . .9800 ?
C36 H36A . .9700 ?
C36 H36B . .9700 ?

loop_
_geom_hbond_atom_site_label_D
_geom_hbond_atom_site_label_H
_geom_hbond_atom_site_label_A
_geom_hbond_site_symmetry_A
_geom_hbond_distance_DH
_geom_hbond_distance_HA
_geom_hbond_distance_DA
_geom_hbond_angle_DHA
_geom_hbond_publ_flag
O4 H4O O10 . .81(4) 1.96(4) 2.714(4) 155(4) yes
O5 H5O O3 2_655 .81(6) 1.96(6) 2.739(4) 161(5) yes
N1 H1A O4 . .85(3) 1.97(4) 2.712(4) 146(3) yes
O9 H9O O5 . .92(6) 1.94(6) 2.783(4) 153(5) yes
O10 H10O O8 1_455 .86(4) 1.86(4) 2.673(4) 159(4) yes
N2 H2A O9 . .82(3) 1.98(3) 2.698(4) 146(3) yes
O4 H4O O5 . .81(4) 2.49(4) 2.857(4) 109(3) yes
O9 H9O O10 . .92(6) 2.48(6) 2.874(4) 106(5) yes
C5 H5B O4 . .97 2.30 3.005(5) 129 yes
C7 H7A O1 . .97 2.62 3.140(6) 113.7 ?
C12 H12 O4 . .93 2.83 3.701(5) 156.8 ?
C4 H4 O7 1_454 .98 2.52 3.121(5) 119.4 ?
C5 H5A O7 1_454 .97 2.65 3.298(6) 124.5 ?
C15 H15 O8 2_746 .93 2.82 3.711(6) 160.7 ?
C23 H23B O9 . .97 2.35 3.067(6) 131 yes
C25 H25B O7 . .97 2.58 3.107(6) 114.2 ?
C33 H33 O3 2_755 .93 2.44 3.230(6) 143 yes

loop_
_geom_torsion_atom_site_label_1
_geom_torsion_atom_site_label_2
_geom_torsion_atom_site_label_3
_geom_torsion_atom_site_label_4
_geom_torsion
C10 N1 C2 C8 -52.3(5)
C10 N1 C2 C1 73.7(4)
C10 N1 C2 C3 -171.3(3)
C6 C1 C2 N1 47.4(5)
C7 C1 C2 N1 151.5(3)
C6 C1 C2 C8 172.5(4)
C7 C1 C2 C8 -83.4(4)
C6 C1 C2 C3 -72.0(4)
C7 C1 C2 C3 32.0(4)
N1 C2 C3 C17 15.8(4)
C8 C2 C3 C17 -103.9(3)
C1 C2 C3 C17 138.4(3)
N1 C2 C3 C4 -118.1(3)
C8 C2 C3 C4 122.2(3)
C1 C2 C3 C4 4.5(3)
C17 C3 C4 C5 -65.9(5)
C2 C3 C4 C5 66.7(4)
C17 C3 C4 C7 -172.7(3)
C2 C3 C4 C7 -40.1(4)
C7 C4 C5 C6 35.3(4)
C3 C4 C5 C6 -70.8(4)
C2 C1 C6 C5 69.9(4)
C7 C1 C6 C5 -35.7(4)
C4 C5 C6 C1 .8(4)
C5 C4 C7 C1 -56.1(4)
C3 C4 C7 C1 58.9(4)
C6 C1 C7 C4 55.5(4)
C2 C1 C7 C4 -56.2(4)
C9 O2 C8 O1 2.5(6)
C9 O2 C8 C2 -173.5(4)
N1 C2 C8 O1 136.9(4)
C1 C2 C8 O1 8.9(6)
C3 C2 C8 O1 -102.9(5)
N1 C2 C8 O2 -47.1(4)
C1 C2 C8 O2 -175.1(3)
C3 C2 C8 O2 73.1(4)
C2 N1 C10 O3 1.6(5)
C2 N1 C10 C11 177.3(3)
O3 C10 C11 C12 -176.6(4)
N1 C10 C11 C12 7.7(5)
O3 C10 C11 C16 3.6(5)
N1 C10 C11 C16 -172.1(3)
C16 C11 C12 C13 3.0(7)
C10 C11 C12 C13 -176.7(4)
C11 C12 C13 C14 .1(8)
C12 C13 C14 C15 -3.1(8)
C13 C14 C15 C16 2.7(8)
C14 C15 C16 C11 .6(8)
C12 C11 C16 C15 -3.4(6)
C10 C11 C16 C15 176.3(4)
C4 C3 C17 O4 63.9(4)
C2 C3 C17 O4 -62.0(4)
C4 C3 C17 C18 -60.3(5)
C2 C3 C17 C18 173.8(3)
O4 C17 C18 O5 65.6(4)
C3 C17 C18 O5 -170.0(3)
C28 N2 C20 C26 -52.4(5)
C28 N2 C20 C19 71.0(5)
C28 N2 C20 C21 -173.6(4)
C24 C19 C20 N2 44.5(5)
C25 C19 C20 N2 153.2(3)
C24 C19 C20 C26 166.9(4)
C25 C19 C20 C26 -84.4(4)
C24 C19 C20 C21 -76.4(5)
C25 C19 C20 C21 32.2(4)
N2 C20 C21 C35 16.9(5)
C26 C20 C21 C35 -103.5(4)
C19 C20 C21 C35 139.5(4)
N2 C20 C21 C22 -116.2(4)
C26 C20 C21 C22 123.5(4)
C19 C20 C21 C22 6.5(4)
C35 C21 C22 C23 -69.8(6)
C20 C21 C22 C23 63.3(5)
C35 C21 C22 C25 -174.4(4)
C20 C21 C22 C25 -41.2(5)
C21 C22 C23 C24 -71.2(5)
C25 C22 C23 C24 32.3(4)
C25 C19 C24 C23 -38.5(4)
C20 C19 C24 C23 70.2(5)
C22 C23 C24 C19 2.6(5)
C24 C19 C25 C22 56.8(4)
C20 C19 C25 C22 -56.7(4)
C23 C22 C25 C19 -53.3(4)
C21 C22 C25 C19 59.7(4)
C27 O6 C26 O7 -3.4(6)
C27 O6 C26 C20 179.8(4)
N2 C20 C26 O7 140.6(5)
C19 C20 C26 O7 14.7(6)
C21 C20 C26 O7 -97.0(5)
N2 C20 C26 O6 -42.7(4)
C19 C20 C26 O6 -168.5(4)
C21 C20 C26 O6 79.8(4)
C20 N2 C28 O8 -2.7(6)
C20 N2 C28 C29 176.1(3)
O8 C28 C29 C30 150.1(4)
N2 C28 C29 C30 -28.6(5)
O8 C28 C29 C34 -30.5(6)
N2 C28 C29 C34 150.7(4)
C34 C29 C30 C31 -1.0(6)
C28 C29 C30 C31 178.4(4)
C29 C30 C31 C32 .0(7)
C30 C31 C32 C33 .6(7)
C31 C32 C33 C34 -.3(8)
C32 C33 C34 C29 -.7(8)
C30 C29 C34 C33 1.3(6)
C28 C29 C34 C33 -178.1(4)
C22 C21 C35 O9 69.4(5)
C20 C21 C35 O9 -56.4(5)
C22 C21 C35 C36 -53.8(5)
C20 C21 C35 C36 -179.6(4)
O9 C35 C36 O10 67.1(4)
C21 C35 C36 O10 -168.8(3)

loop_
_cod_related_entry_id
_cod_related_entry_database
_cod_related_entry_code
1 ChemSpider 30652284
